data_2219991
loop_
_publ_author_name
'Fu, Weijun'
'Deng, Dongsheng'
'Hong, Dongfeng'
'Wang, Zhiqiang'
'Ji, Baoming'

_publ_section_title 1,1-Bis(4-fluorophenyl)-3,4-dihydro-1<i>H</i>-1,3-oxazino[3,4-<i>a</i>]indole
_journal_coeditor_code SI2115
_journal_issue 11
_journal_name_full 'Acta Crystallographica Section E'
_journal_page_first o2227
_journal_paper_doi 10.1107/S160053680803376X
_journal_volume 64
_journal_year 2008
_chemical_formula_iupac 'C23 H17 F2 N O'
_chemical_formula_moiety 'C23 H17 F2 N O'
_chemical_formula_sum 'C23 H17 F2 N O'
_chemical_formula_weight 361.38
_chemical_name_systematic
;
1,1-Bis(4-fluorophenyl)-3,4-dihydro-1<i>H</i>-1,3-oxazino[3,4-<i>a</i>]indole
;
_space_group_IT_number 2
_symmetry_cell_setting triclinic
_symmetry_space_group_name_Hall '-P 1'
_symmetry_space_group_name_H-M 'P -1'
_atom_sites_solution_hydrogens geom
_atom_sites_solution_primary direct
_atom_sites_solution_secondary difmap
_audit_creation_method SHELXL-97
_cell_angle_alpha 87.6150(10)
_cell_angle_beta 80.7510(10)
_cell_angle_gamma 76.9900(10)
_cell_formula_units_Z 4
_cell_length_a 10.9845(11)
_cell_length_b 11.2002(11)
_cell_length_c 15.1964(16)
_cell_measurement_reflns_used 3583
_cell_measurement_temperature 291(2)
_cell_measurement_theta_max 23.48
_cell_measurement_theta_min 2.31
_cell_volume 1797.9(3)
_computing_cell_refinement 'SAINT (Bruker, 2004)'
_computing_data_collection 'APEX2 (Bruker, 2004)'
_computing_data_reduction 'SAINT (Bruker, 2004)'
_computing_molecular_graphics 'SHELXTL (Sheldrick, 2008)'
_computing_publication_material 'SHELXTL (Sheldrick, 2008) and PLATON (Spek, 2003)'
_computing_structure_refinement 'SHELXL97 (Sheldrick, 2008)'
_computing_structure_solution 'SHELXS97 (Sheldrick, 2008)'
_diffrn_ambient_temperature 291(2)
_diffrn_measured_fraction_theta_full 0.990
_diffrn_measured_fraction_theta_max 0.990
_diffrn_measurement_device_type 'Bruker APEXII CCD'
_diffrn_measurement_method '\f and \w'
_diffrn_radiation_monochromator graphite
_diffrn_radiation_source 'fine-focus sealed tube'
_diffrn_radiation_type MoK\a
_diffrn_radiation_wavelength 0.71073
_diffrn_reflns_av_R_equivalents 0.0190
_diffrn_reflns_av_sigmaI/netI 0.0305
_diffrn_reflns_limit_h_max 13
_diffrn_reflns_limit_h_min -13
_diffrn_reflns_limit_k_max 12
_diffrn_reflns_limit_k_min -13
_diffrn_reflns_limit_l_max 18
_diffrn_reflns_limit_l_min -18
_diffrn_reflns_number 13827
_diffrn_reflns_theta_full 25.50
_diffrn_reflns_theta_max 25.50
_diffrn_reflns_theta_min 2.31
_exptl_absorpt_coefficient_mu 0.096
_exptl_absorpt_correction_T_max 0.9808
_exptl_absorpt_correction_T_min 0.9645
_exptl_absorpt_correction_type multi-scan
_exptl_absorpt_process_details '(SADABS; Sheldrick, 1996)'
_exptl_crystal_colour yellow
_exptl_crystal_density_diffrn 1.335
_exptl_crystal_density_method 'not measured'
_exptl_crystal_description block
_exptl_crystal_F_000 752
_exptl_crystal_size_max 0.38
_exptl_crystal_size_mid 0.30
_exptl_crystal_size_min 0.20
_refine_diff_density_max 0.128
_refine_diff_density_min -0.156
_refine_ls_extinction_method none
_refine_ls_goodness_of_fit_ref 1.019
_refine_ls_hydrogen_treatment constr
_refine_ls_matrix_type full
_refine_ls_number_parameters 487
_refine_ls_number_reflns 6630
_refine_ls_number_restraints 0
_refine_ls_restrained_S_all 1.019
_refine_ls_R_factor_all 0.0674
_refine_ls_R_factor_gt 0.0394
_refine_ls_shift/su_max 0.000
_refine_ls_shift/su_mean 0.000
_refine_ls_structure_factor_coef Fsqd
_refine_ls_weighting_details 'w=1/[\s^2^(Fo^2^)+(0.0461P)^2^+0.2061P] where P=(Fo^2^+2Fc^2^)/3'
_refine_ls_weighting_scheme calc
_refine_ls_wR_factor_gt 0.0905
_refine_ls_wR_factor_ref 0.1060
_reflns_number_gt 4487
_reflns_number_total 6630
_reflns_threshold_expression I>2\s(I)
_cod_data_source_file si2115.cif
_cod_data_source_block I
_cod_database_code 2219991
_cod_database_fobs_code 2219991

loop_
_symmetry_equiv_pos_as_xyz
'x, y, z'
'-x, -y, -z'

loop_
_atom_site_type_symbol
_atom_site_label
_atom_site_fract_x
_atom_site_fract_y
_atom_site_fract_z
_atom_site_U_iso_or_equiv
_atom_site_adp_type
_atom_site_calc_flag
_atom_site_refinement_flags
_atom_site_occupancy
F F1 0.15332(10) 0.20474(12) 0.53431(8) 0.0843(4) Uani d . 1
F F2 0.62785(13) 0.67584(11) 0.14682(8) 0.0878(4) Uani d . 1
F F3 0.30250(12) -0.18113(10) 0.34221(7) 0.0807(4) Uani d . 1
F F4 -0.23605(11) 0.27910(12) -0.03884(8) 0.0839(4) Uani d . 1
O O1 0.66525(11) 0.33741(11) 0.48340(7) 0.0549(3) Uani d . 1
O O2 0.31522(11) 0.17610(11) 0.01727(7) 0.0549(3) Uani d . 1
N N1 0.72344(12) 0.18387(13) 0.37478(9) 0.0466(3) Uani d . 1
N N2 0.24016(12) 0.32408(12) 0.12899(9) 0.0451(3) Uani d . 1
C C1 0.84755(16) 0.15765(18) 0.39117(12) 0.0581(5) Uani d . 1
C C2 0.91322(18) 0.05810(19) 0.34339(14) 0.0707(6) Uani d . 1
H H2 0.9981 0.0217 0.3433 0.085 Uiso calc R 1
C C3 0.83131(16) 0.01843(16) 0.29349(12) 0.0549(5) Uani d . 1
C C4 0.8460(2) -0.07701(18) 0.23367(15) 0.0727(6) Uani d . 1
H H4 0.9241 -0.1311 0.2196 0.087 Uiso calc R 1
C C5 0.7454(2) -0.09050(19) 0.19602(14) 0.0744(6) Uani d . 1
H H5 0.7551 -0.1540 0.1561 0.089 Uiso calc R 1
C C6 0.6289(2) -0.01063(18) 0.21662(13) 0.0661(5) Uani d . 1
H H6 0.5613 -0.0222 0.1906 0.079 Uiso calc R 1
C C7 0.61015(17) 0.08564(16) 0.27459(12) 0.0543(5) Uani d . 1
H H7 0.5319 0.1397 0.2872 0.065 Uiso calc R 1
C C8 0.71239(15) 0.09884(15) 0.31342(11) 0.0447(4) Uani d . 1
C C9 0.8840(2) 0.2312(2) 0.45833(15) 0.0774(6) Uani d . 1
H H9A 0.9683 0.2442 0.4376 0.093 Uiso calc R 1
H H9B 0.8858 0.1860 0.5141 0.093 Uiso calc R 1
C C10 0.79304(19) 0.3529(2) 0.47394(13) 0.0694(6) Uani d . 1
H H10A 0.8057 0.3896 0.5275 0.083 Uiso calc R 1
H H10B 0.8085 0.4074 0.4242 0.083 Uiso calc R 1
C C11 0.63226(15) 0.29876(15) 0.40412(10) 0.0436(4) Uani d . 1
C C12 0.50071(15) 0.27351(15) 0.43494(10) 0.0418(4) Uani d . 1
C C13 0.48805(17) 0.18616(16) 0.50129(11) 0.0511(4) Uani d . 1
H H13 0.5596 0.1425 0.5232 0.061 Uiso calc R 1
C C14 0.37155(18) 0.16283(17) 0.53536(12) 0.0569(5) Uani d . 1
H H14 0.3637 0.1042 0.5798 0.068 Uiso calc R 1
C C15 0.26817(17) 0.22808(17) 0.50214(12) 0.0542(5) Uani d . 1
C C16 0.27549(17) 0.31452(17) 0.43676(12) 0.0554(5) Uani d . 1
H H16 0.2033 0.3574 0.4153 0.066 Uiso calc R 1
C C17 0.39377(16) 0.33680(16) 0.40305(11) 0.0498(4) Uani d . 1
H H17 0.4008 0.3953 0.3583 0.060 Uiso calc R 1
C C18 0.63506(15) 0.39877(15) 0.33247(10) 0.0425(4) Uani d . 1
C C19 0.57976(17) 0.51909(17) 0.35633(12) 0.0564(5) Uani d . 1
H H19 0.5432 0.5370 0.4152 0.068 Uiso calc R 1
C C20 0.57780(18) 0.61303(17) 0.29443(13) 0.0595(5) Uani d . 1
H H20 0.5407 0.6937 0.3109 0.071 Uiso calc R 1
C C21 0.63185(18) 0.58419(18) 0.20835(12) 0.0568(5) Uani d . 1
C C22 0.68926(18) 0.46804(17) 0.18220(12) 0.0569(5) Uani d . 1
H H22 0.7267 0.4515 0.1233 0.068 Uiso calc R 1
C C23 0.69101(16) 0.37452(16) 0.24493(11) 0.0488(4) Uani d . 1
H H23 0.7303 0.2945 0.2280 0.059 Uiso calc R 1
C C24 0.35721(16) 0.35631(18) 0.11829(12) 0.0542(5) Uani d . 1
C C25 0.34808(19) 0.45452(19) 0.16917(13) 0.0644(5) Uani d . 1
H H25 0.4132 0.4935 0.1736 0.077 Uiso calc R 1
C C26 0.22186(17) 0.48855(16) 0.21507(11) 0.0513(4) Uani d . 1
C C27 0.1581(2) 0.58283(18) 0.27414(13) 0.0673(6) Uani d . 1
H H27 0.2007 0.6382 0.2921 0.081 Uiso calc R 1
C C28 0.0323(2) 0.59277(19) 0.30526(13) 0.0721(6) Uani d . 1
H H28 -0.0109 0.6558 0.3440 0.087 Uiso calc R 1
C C29 -0.0313(2) 0.50920(18) 0.27940(13) 0.0652(5) Uani d . 1
H H29 -0.1169 0.5180 0.3010 0.078 Uiso calc R 1
C C30 0.02879(16) 0.41391(16) 0.22286(12) 0.0546(5) Uani d . 1
H H30 -0.0143 0.3574 0.2073 0.065 Uiso calc R 1
C C31 0.15591(15) 0.40480(14) 0.18968(10) 0.0426(4) Uani d . 1
C C32 0.46405(18) 0.2895(2) 0.05241(14) 0.0743(6) Uani d . 1
H H32A 0.5423 0.2783 0.0767 0.089 Uiso calc R 1
H H32B 0.4719 0.3381 -0.0017 0.089 Uiso calc R 1
C C33 0.44347(17) 0.1671(2) 0.03051(13) 0.0697(6) Uani d . 1
H H33A 0.5004 0.1358 -0.0232 0.084 Uiso calc R 1
H H33B 0.4625 0.1100 0.0787 0.084 Uiso calc R 1
C C34 0.22400(15) 0.20732(15) 0.09558(10) 0.0436(4) Uani d . 1
C C35 0.24538(14) 0.10483(15) 0.16475(10) 0.0427(4) Uani d . 1
C C36 0.25806(17) -0.01527(16) 0.13810(12) 0.0552(5) Uani d . 1
H H36 0.2531 -0.0308 0.0793 0.066 Uiso calc R 1
C C37 0.27782(18) -0.11157(17) 0.19745(12) 0.0597(5) Uani d . 1
H H37 0.2865 -0.1917 0.1793 0.072 Uiso calc R 1
C C38 0.28430(17) -0.08643(17) 0.28335(12) 0.0538(5) Uani d . 1
C C39 0.27395(17) 0.02883(17) 0.31220(12) 0.0556(5) Uani d . 1
H H39 0.2799 0.0429 0.3711 0.067 Uiso calc R 1
C C40 0.25431(16) 0.12532(16) 0.25213(11) 0.0490(4) Uani d . 1
H H40 0.2471 0.2049 0.2710 0.059 Uiso calc R 1
C C41 0.09707(15) 0.22610(15) 0.06247(10) 0.0421(4) Uani d . 1
C C42 0.07212(17) 0.31129(16) -0.00514(11) 0.0514(4) Uani d . 1
H H42 0.1315 0.3569 -0.0274 0.062 Uiso calc R 1
C C43 -0.03962(18) 0.32917(17) -0.03970(12) 0.0576(5) Uani d . 1
H H43 -0.0562 0.3861 -0.0850 0.069 Uiso calc R 1
C C44 -0.12525(17) 0.26093(18) -0.00561(12) 0.0549(5) Uani d . 1
C C45 -0.10527(17) 0.17695(17) 0.06081(12) 0.0571(5) Uani d . 1
H H45 -0.1654 0.1320 0.0827 0.068 Uiso calc R 1
C C46 0.00684(16) 0.16015(16) 0.09501(11) 0.0517(4) Uani d . 1
H H46 0.0218 0.1035 0.1407 0.062 Uiso calc R 1

loop_
_atom_site_aniso_label
_atom_site_aniso_U_11
_atom_site_aniso_U_22
_atom_site_aniso_U_33
_atom_site_aniso_U_12
_atom_site_aniso_U_13
_atom_site_aniso_U_23
F1 0.0564(7) 0.1096(10) 0.0900(9) -0.0353(7) 0.0025(6) 0.0043(7)
F2 0.1287(11) 0.0711(8) 0.0718(8) -0.0411(7) -0.0199(7) 0.0276(6)
F3 0.1046(9) 0.0656(8) 0.0735(8) -0.0146(7) -0.0313(7) 0.0242(6)
F4 0.0631(7) 0.1079(10) 0.0883(8) -0.0183(7) -0.0361(6) 0.0022(7)
O1 0.0619(8) 0.0689(8) 0.0405(6) -0.0249(6) -0.0122(5) -0.0023(6)
O2 0.0485(7) 0.0683(8) 0.0417(6) -0.0058(6) 0.0018(5) -0.0001(6)
N1 0.0378(8) 0.0530(9) 0.0492(8) -0.0084(6) -0.0108(6) 0.0025(7)
N2 0.0389(8) 0.0498(9) 0.0487(8) -0.0151(6) -0.0060(6) 0.0026(7)
C1 0.0395(10) 0.0734(13) 0.0640(12) -0.0154(9) -0.0145(9) 0.0116(10)
C2 0.0364(11) 0.0765(15) 0.0919(15) -0.0001(10) -0.0083(10) 0.0099(12)
C3 0.0440(10) 0.0498(11) 0.0653(12) -0.0059(8) -0.0001(9) 0.0067(9)
C4 0.0637(14) 0.0513(12) 0.0888(15) 0.0019(10) 0.0100(12) -0.0017(11)
C5 0.0895(17) 0.0536(13) 0.0748(14) -0.0141(12) 0.0033(12) -0.0111(11)
C6 0.0764(14) 0.0593(13) 0.0661(13) -0.0179(11) -0.0157(10) -0.0071(10)
C7 0.0525(11) 0.0519(11) 0.0588(11) -0.0082(9) -0.0135(9) -0.0041(9)
C8 0.0451(10) 0.0413(10) 0.0459(9) -0.0088(8) -0.0038(7) 0.0046(8)
C9 0.0566(13) 0.1079(19) 0.0782(14) -0.0296(13) -0.0264(11) 0.0043(13)
C10 0.0706(14) 0.0911(16) 0.0608(12) -0.0395(12) -0.0225(10) 0.0013(11)
C11 0.0467(10) 0.0480(10) 0.0371(9) -0.0110(8) -0.0083(7) -0.0018(7)
C12 0.0438(10) 0.0447(10) 0.0363(8) -0.0095(8) -0.0050(7) -0.0012(7)
C13 0.0499(11) 0.0551(11) 0.0483(10) -0.0109(8) -0.0107(8) 0.0071(8)
C14 0.0599(12) 0.0615(12) 0.0518(11) -0.0228(10) -0.0047(9) 0.0095(9)
C15 0.0424(11) 0.0655(12) 0.0563(11) -0.0206(9) 0.0013(8) -0.0073(10)
C16 0.0442(11) 0.0588(12) 0.0624(12) -0.0074(9) -0.0110(9) -0.0016(9)
C17 0.0485(11) 0.0541(11) 0.0468(10) -0.0110(8) -0.0092(8) 0.0064(8)
C18 0.0427(9) 0.0472(10) 0.0391(9) -0.0143(8) -0.0042(7) -0.0016(7)
C19 0.0656(12) 0.0559(12) 0.0445(10) -0.0131(9) 0.0004(9) -0.0025(9)
C20 0.0686(13) 0.0464(11) 0.0621(12) -0.0116(9) -0.0075(10) -0.0009(9)
C21 0.0670(12) 0.0585(12) 0.0529(11) -0.0301(10) -0.0146(9) 0.0170(9)
C22 0.0660(12) 0.0643(13) 0.0430(10) -0.0277(10) 0.0024(8) 0.0006(9)
C23 0.0515(10) 0.0500(11) 0.0450(10) -0.0170(8) 0.0008(8) -0.0026(8)
C24 0.0399(10) 0.0705(13) 0.0561(11) -0.0206(9) -0.0105(8) 0.0131(10)
C25 0.0587(13) 0.0767(14) 0.0719(13) -0.0374(11) -0.0227(10) 0.0111(11)
C26 0.0619(12) 0.0502(11) 0.0498(10) -0.0235(9) -0.0193(9) 0.0097(8)
C27 0.0999(17) 0.0533(12) 0.0590(12) -0.0316(12) -0.0225(12) 0.0012(10)
C28 0.0971(17) 0.0557(13) 0.0596(12) -0.0133(12) -0.0038(12) -0.0078(10)
C29 0.0640(13) 0.0629(13) 0.0628(12) -0.0107(10) 0.0038(10) -0.0055(10)
C30 0.0518(11) 0.0551(11) 0.0574(11) -0.0175(9) -0.0010(8) -0.0056(9)
C31 0.0453(10) 0.0428(10) 0.0414(9) -0.0131(8) -0.0088(7) 0.0059(7)
C32 0.0443(12) 0.1052(18) 0.0729(14) -0.0216(11) -0.0025(10) 0.0066(12)
C33 0.0412(11) 0.0929(16) 0.0624(12) 0.0007(10) 0.0055(9) 0.0044(11)
C34 0.0413(9) 0.0474(10) 0.0403(9) -0.0091(8) -0.0026(7) 0.0001(7)
C35 0.0381(9) 0.0475(10) 0.0423(9) -0.0084(7) -0.0077(7) 0.0006(8)
C36 0.0668(12) 0.0527(11) 0.0461(10) -0.0095(9) -0.0138(9) -0.0029(9)
C37 0.0731(13) 0.0449(11) 0.0612(12) -0.0081(9) -0.0176(10) -0.0006(9)
C38 0.0541(11) 0.0534(12) 0.0537(11) -0.0079(9) -0.0169(8) 0.0129(9)
C39 0.0619(12) 0.0622(13) 0.0446(10) -0.0103(9) -0.0194(8) 0.0031(9)
C40 0.0518(10) 0.0483(10) 0.0483(10) -0.0097(8) -0.0136(8) -0.0019(8)
C41 0.0445(10) 0.0443(10) 0.0376(9) -0.0097(8) -0.0063(7) -0.0021(7)
C42 0.0523(11) 0.0521(11) 0.0510(10) -0.0145(8) -0.0092(8) 0.0074(8)
C43 0.0587(12) 0.0618(12) 0.0510(10) -0.0069(10) -0.0166(9) 0.0096(9)
C44 0.0470(11) 0.0640(12) 0.0561(11) -0.0087(9) -0.0183(9) -0.0079(10)
C45 0.0509(11) 0.0636(12) 0.0615(12) -0.0213(9) -0.0104(9) -0.0005(10)
C46 0.0541(11) 0.0553(11) 0.0489(10) -0.0178(9) -0.0117(8) 0.0078(8)

loop_
_atom_type_symbol
_atom_type_description
_atom_type_scat_dispersion_real
_atom_type_scat_dispersion_imag
_atom_type_scat_source
C C 0.0033 0.0016 'International Tables Vol C Tables 4.2.6.8 and 6.1.1.4'
H H 0.0000 0.0000 'International Tables Vol C Tables 4.2.6.8 and 6.1.1.4'
N N 0.0061 0.0033 'International Tables Vol C Tables 4.2.6.8 and 6.1.1.4'
O O 0.0106 0.0060 'International Tables Vol C Tables 4.2.6.8 and 6.1.1.4'
F F 0.0171 0.0103 'International Tables Vol C Tables 4.2.6.8 and 6.1.1.4'

loop_
_geom_angle_atom_site_label_1
_geom_angle_atom_site_label_2
_geom_angle_atom_site_label_3
_geom_angle
C11 O1 C10 113.98(13)
C34 O2 C33 114.17(13)
C1 N1 C8 108.31(14)
C1 N1 C11 122.61(14)
C8 N1 C11 127.83(13)
C31 N2 C24 108.11(14)
C31 N2 C34 128.02(13)
C24 N2 C34 122.53(14)
C2 C1 N1 108.87(17)
C2 C1 C9 131.53(18)
N1 C1 C9 119.44(17)
C1 C2 C3 108.76(16)
C1 C2 H2 125.6
C3 C2 H2 125.6
C4 C3 C8 118.98(18)
C4 C3 C2 134.24(18)
C8 C3 C2 106.78(16)
C5 C4 C3 119.63(19)
C5 C4 H4 120.2
C3 C4 H4 120.2
C4 C5 C6 120.60(19)
C4 C5 H5 119.7
C6 C5 H5 119.7
C7 C6 C5 121.8(2)
C7 C6 H6 119.1
C5 C6 H6 119.1
C6 C7 C8 117.54(17)
C6 C7 H7 121.2
C8 C7 H7 121.2
C7 C8 N1 131.33(15)
C7 C8 C3 121.39(16)
N1 C8 C3 107.28(15)
C1 C9 C10 111.49(16)
C1 C9 H9A 109.3
C10 C9 H9A 109.3
C1 C9 H9B 109.3
C10 C9 H9B 109.3
H9A C9 H9B 108.0
O1 C10 C9 110.03(16)
O1 C10 H10A 109.7
C9 C10 H10A 109.7
O1 C10 H10B 109.7
C9 C10 H10B 109.7
H10A C10 H10B 108.2
O1 C11 N1 107.82(12)
O1 C11 C12 103.37(12)
N1 C11 C12 110.13(13)
O1 C11 C18 109.93(13)
N1 C11 C18 111.30(12)
C12 C11 C18 113.86(13)
C17 C12 C13 118.51(15)
C17 C12 C11 123.30(15)
C13 C12 C11 118.12(14)
C14 C13 C12 121.31(16)
C14 C13 H13 119.3
C12 C13 H13 119.3
C15 C14 C13 118.20(17)
C15 C14 H14 120.9
C13 C14 H14 120.9
F1 C15 C14 118.70(17)
F1 C15 C16 118.47(17)
C14 C15 C16 122.82(16)
C15 C16 C17 118.25(17)
C15 C16 H16 120.9
C17 C16 H16 120.9
C12 C17 C16 120.92(17)
C12 C17 H17 119.5
C16 C17 H17 119.5
C23 C18 C19 118.40(15)
C23 C18 C11 122.97(15)
C19 C18 C11 118.63(14)
C20 C19 C18 121.29(16)
C20 C19 H19 119.4
C18 C19 H19 119.4
C21 C20 C19 118.15(17)
C21 C20 H20 120.9
C19 C20 H20 120.9
C22 C21 F2 118.94(17)
C22 C21 C20 122.65(17)
F2 C21 C20 118.41(18)
C21 C22 C23 118.69(16)
C21 C22 H22 120.7
C23 C22 H22 120.7
C18 C23 C22 120.77(16)
C18 C23 H23 119.6
C22 C23 H23 119.6
C25 C24 N2 109.24(16)
C25 C24 C32 130.84(18)
N2 C24 C32 119.73(17)
C24 C25 C26 108.43(16)
C24 C25 H25 125.8
C26 C25 H25 125.8
C27 C26 C31 119.42(17)
C27 C26 C25 133.75(18)
C31 C26 C25 106.82(16)
C28 C27 C26 119.34(18)
C28 C27 H27 120.3
C26 C27 H27 120.3
C27 C28 C29 120.42(19)
C27 C28 H28 119.8
C29 C28 H28 119.8
C30 C29 C28 121.94(19)
C30 C29 H29 119.0
C28 C29 H29 119.0
C29 C30 C31 117.86(17)
C29 C30 H30 121.1
C31 C30 H30 121.1
C30 C31 N2 131.60(15)
C30 C31 C26 120.99(16)
N2 C31 C26 107.39(14)
C24 C32 C33 111.25(16)
C24 C32 H32A 109.4
C33 C32 H32A 109.4
C24 C32 H32B 109.4
C33 C32 H32B 109.4
H32A C32 H32B 108.0
O2 C33 C32 110.98(16)
O2 C33 H33A 109.4
C32 C33 H33A 109.4
O2 C33 H33B 109.4
C32 C33 H33B 109.4
H33A C33 H33B 108.0
O2 C34 N2 107.28(13)
O2 C34 C41 104.15(12)
N2 C34 C41 110.25(13)
O2 C34 C35 109.44(12)
N2 C34 C35 111.28(13)
C41 C34 C35 113.99(13)
C40 C35 C36 118.30(15)
C40 C35 C34 123.24(15)
C36 C35 C34 118.45(14)
C37 C36 C35 121.08(16)
C37 C36 H36 119.5
C35 C36 H36 119.5
C38 C37 C36 118.38(17)
C38 C37 H37 120.8
C36 C37 H37 120.8
C39 C38 F3 118.82(16)
C39 C38 C37 122.69(17)
F3 C38 C37 118.49(17)
C38 C39 C40 118.64(16)
C38 C39 H39 120.7
C40 C39 H39 120.7
C35 C40 C39 120.88(16)
C35 C40 H40 119.6
C39 C40 H40 119.6
C46 C41 C42 118.43(16)
C46 C41 C34 123.08(15)
C42 C41 C34 118.47(15)
C43 C42 C41 120.93(17)
C43 C42 H42 119.5
C41 C42 H42 119.5
C44 C43 C42 118.30(17)
C44 C43 H43 120.8
C42 C43 H43 120.8
C45 C44 F4 118.61(17)
C45 C44 C43 122.87(17)
F4 C44 C43 118.51(17)
C44 C45 C46 118.27(17)
C44 C45 H45 120.9
C46 C45 H45 120.9
C41 C46 C45 121.21(17)
C41 C46 H46 119.4
C45 C46 H46 119.4

loop_
_geom_bond_atom_site_label_1
_geom_bond_atom_site_label_2
_geom_bond_distance
F1 C15 1.356(2)
F2 C21 1.3575(19)
F3 C38 1.3595(19)
F4 C44 1.362(2)
O1 C11 1.4229(18)
O1 C10 1.437(2)
O2 C34 1.4270(18)
O2 C33 1.436(2)
N1 C1 1.389(2)
N1 C8 1.398(2)
N1 C11 1.477(2)
N2 C31 1.394(2)
N2 C24 1.395(2)
N2 C34 1.479(2)
C1 C2 1.352(3)
C1 C9 1.493(3)
C2 C3 1.418(3)
C2 H2 0.9300
C3 C4 1.397(3)
C3 C8 1.405(2)
C4 C5 1.363(3)
C4 H4 0.9300
C5 C6 1.384(3)
C5 H5 0.9300
C6 C7 1.379(2)
C6 H6 0.9300
C7 C8 1.388(2)
C7 H7 0.9300
C9 C10 1.500(3)
C9 H9A 0.9700
C9 H9B 0.9700
C10 H10A 0.9700
C10 H10B 0.9700
C11 C12 1.531(2)
C11 C18 1.531(2)
C12 C17 1.377(2)
C12 C13 1.388(2)
C13 C14 1.378(2)
C13 H13 0.9300
C14 C15 1.363(3)
C14 H14 0.9300
C15 C16 1.364(2)
C16 C17 1.391(2)
C16 H16 0.9300
C17 H17 0.9300
C18 C23 1.383(2)
C18 C19 1.385(2)
C19 C20 1.381(2)
C19 H19 0.9300
C20 C21 1.366(2)
C20 H20 0.9300
C21 C22 1.357(3)
C22 C23 1.386(2)
C22 H22 0.9300
C23 H23 0.9300
C24 C25 1.347(3)
C24 C32 1.493(3)
C25 C26 1.424(3)
C25 H25 0.9300
C26 C27 1.398(3)
C26 C31 1.407(2)
C27 C28 1.367(3)
C27 H27 0.9300
C28 C29 1.390(3)
C28 H28 0.9300
C29 C30 1.375(2)
C29 H29 0.9300
C30 C31 1.389(2)
C30 H30 0.9300
C32 C33 1.498(3)
C32 H32A 0.9700
C32 H32B 0.9700
C33 H33A 0.9700
C33 H33B 0.9700
C34 C41 1.525(2)
C34 C35 1.528(2)
C35 C40 1.379(2)
C35 C36 1.391(2)
C36 C37 1.378(2)
C36 H36 0.9300
C37 C38 1.363(2)
C37 H37 0.9300
C38 C39 1.355(2)
C39 C40 1.387(2)
C39 H39 0.9300
C40 H40 0.9300
C41 C46 1.384(2)
C41 C42 1.390(2)
C42 C43 1.382(2)
C42 H42 0.9300
C43 C44 1.368(3)
C43 H43 0.9300
C44 C45 1.360(2)
C45 C46 1.384(2)
C45 H45 0.9300
C46 H46 0.9300

loop_
_geom_hbond_atom_site_label_D
_geom_hbond_atom_site_label_H
_geom_hbond_atom_site_label_A
_geom_hbond_site_symmetry_A
_geom_hbond_distance_DH
_geom_hbond_distance_HA
_geom_hbond_distance_DA
_geom_hbond_angle_DHA
C14 H14 Cg3 2_656 0.93 2.88 3.769(2) 159
C29 H29 Cg5 1_455 0.93 2.93 3.747(2) 148
C43 H43 Cg11 2_565 0.93 2.79 3.695(2) 165
C40 H40 Cg9 . 0.93 2.74 3.3790(7) 127

loop_
_geom_torsion_atom_site_label_1
_geom_torsion_atom_site_label_2
_geom_torsion_atom_site_label_3
_geom_torsion_atom_site_label_4
_geom_torsion
C8 N1 C1 C2 -1.1(2)
C11 N1 C1 C2 -169.22(15)
C8 N1 C1 C9 -176.91(16)
C11 N1 C1 C9 15.0(2)
N1 C1 C2 C3 0.7(2)
C9 C1 C2 C3 175.8(2)
C1 C2 C3 C4 179.9(2)
C1 C2 C3 C8 -0.1(2)
C8 C3 C4 C5 -0.1(3)
C2 C3 C4 C5 180.0(2)
C3 C4 C5 C6 -0.1(3)
C4 C5 C6 C7 0.7(3)
C5 C6 C7 C8 -1.2(3)
C6 C7 C8 N1 -178.82(17)
C6 C7 C8 C3 1.0(3)
C1 N1 C8 C7 -179.14(18)
C11 N1 C8 C7 -11.8(3)
C1 N1 C8 C3 1.02(18)
C11 N1 C8 C3 168.35(15)
C4 C3 C8 C7 -0.4(3)
C2 C3 C8 C7 179.56(16)
C4 C3 C8 N1 179.47(16)
C2 C3 C8 N1 -0.59(19)
C2 C1 C9 C10 163.8(2)
N1 C1 C9 C10 -21.5(3)
C11 O1 C10 C9 -66.94(19)
C1 C9 C10 O1 45.0(2)
C10 O1 C11 N1 56.31(18)
C10 O1 C11 C12 172.92(14)
C10 O1 C11 C18 -65.18(18)
C1 N1 C11 O1 -30.2(2)
C8 N1 C11 O1 164.11(14)
C1 N1 C11 C12 -142.33(15)
C8 N1 C11 C12 52.0(2)
C1 N1 C11 C18 90.43(17)
C8 N1 C11 C18 -75.26(19)
O1 C11 C12 C17 117.65(16)
N1 C11 C12 C17 -127.39(16)
C18 C11 C12 C17 -1.6(2)
O1 C11 C12 C13 -59.36(18)
N1 C11 C12 C13 55.61(18)
C18 C11 C12 C13 -178.58(14)
C17 C12 C13 C14 -0.3(2)
C11 C12 C13 C14 176.84(15)
C12 C13 C14 C15 0.0(3)
C13 C14 C15 F1 179.12(16)
C13 C14 C15 C16 0.3(3)
F1 C15 C16 C17 -179.05(16)
C14 C15 C16 C17 -0.2(3)
C13 C12 C17 C16 0.4(2)
C11 C12 C17 C16 -176.61(15)
C15 C16 C17 C12 -0.1(3)
O1 C11 C18 C23 134.65(16)
N1 C11 C18 C23 15.3(2)
C12 C11 C18 C23 -109.93(17)
O1 C11 C18 C19 -45.0(2)
N1 C11 C18 C19 -164.36(15)
C12 C11 C18 C19 70.44(19)
C23 C18 C19 C20 1.2(3)
C11 C18 C19 C20 -179.11(16)
C18 C19 C20 C21 0.2(3)
C19 C20 C21 C22 -1.5(3)
C19 C20 C21 F2 178.64(16)
F2 C21 C22 C23 -178.82(16)
C20 C21 C22 C23 1.3(3)
C19 C18 C23 C22 -1.4(3)
C11 C18 C23 C22 178.95(15)
C21 C22 C23 C18 0.2(3)
C31 N2 C24 C25 -0.7(2)
C34 N2 C24 C25 -168.44(15)
C31 N2 C24 C32 -176.31(16)
C34 N2 C24 C32 15.9(2)
N2 C24 C25 C26 0.1(2)
C32 C24 C25 C26 175.05(19)
C24 C25 C26 C27 -178.4(2)
C24 C25 C26 C31 0.5(2)
C31 C26 C27 C28 -0.8(3)
C25 C26 C27 C28 178.0(2)
C26 C27 C28 C29 0.8(3)
C27 C28 C29 C30 0.5(3)
C28 C29 C30 C31 -1.7(3)
C29 C30 C31 N2 -176.50(17)
C29 C30 C31 C26 1.7(3)
C24 N2 C31 C30 179.38(18)
C34 N2 C31 C30 -13.7(3)
C24 N2 C31 C26 1.02(18)
C34 N2 C31 C26 167.89(14)
C27 C26 C31 C30 -0.4(3)
C25 C26 C31 C30 -179.52(16)
C27 C26 C31 N2 178.13(15)
C25 C26 C31 N2 -0.95(19)
C25 C24 C32 C33 164.7(2)
N2 C24 C32 C33 -20.8(3)
C34 O2 C33 C32 -66.25(19)
C24 C32 C33 O2 43.6(2)
C33 O2 C34 N2 56.57(18)
C33 O2 C34 C41 173.47(14)
C33 O2 C34 C35 -64.28(18)
C31 N2 C34 O2 163.30(14)
C24 N2 C34 O2 -31.53(19)
C31 N2 C34 C41 50.5(2)
C24 N2 C34 C41 -144.34(15)
C31 N2 C34 C35 -77.02(19)
C24 N2 C34 C35 88.15(17)
O2 C34 C35 C40 129.85(16)
N2 C34 C35 C40 11.5(2)
C41 C34 C35 C40 -114.00(17)
O2 C34 C35 C36 -49.3(2)
N2 C34 C35 C36 -167.72(14)
C41 C34 C35 C36 66.83(19)
C40 C35 C36 C37 0.6(3)
C34 C35 C36 C37 179.83(16)
C35 C36 C37 C38 0.2(3)
C36 C37 C38 C39 -1.0(3)
C36 C37 C38 F3 179.34(16)
F3 C38 C39 C40 -179.46(15)
C37 C38 C39 C40 0.9(3)
C36 C35 C40 C39 -0.7(2)
C34 C35 C40 C39 -179.91(15)
C38 C39 C40 C35 0.0(3)
O2 C34 C41 C46 122.00(16)
N2 C34 C41 C46 -123.20(16)
C35 C34 C41 C46 2.8(2)
O2 C34 C41 C42 -56.34(18)
N2 C34 C41 C42 58.46(18)
C35 C34 C41 C42 -175.54(14)
C46 C41 C42 C43 -0.5(2)
C34 C41 C42 C43 177.87(15)
C41 C42 C43 C44 0.1(3)
C42 C43 C44 C45 0.3(3)
C42 C43 C44 F4 179.35(16)
F4 C44 C45 C46 -179.18(15)
C43 C44 C45 C46 -0.1(3)
C42 C41 C46 C45 0.7(2)
C34 C41 C46 C45 -177.62(15)
C44 C45 C46 C41 -0.4(3)

loop_
_cod_related_entry_id
_cod_related_entry_database
_cod_related_entry_code
1 ChemSpider 24740985
